data_2219032
loop_
_publ_author_name
'Dong, Wen-Kui'
'He, Xue-Ni'
'Guan, Yong-Hong'
'Xu, Li'
'Ren, Zong-Li'

_publ_section_title
;
 6,6'-Dihydroxy-2,2'-[(pentane-1,5-diyldioxy)bis(nitrilomethylidyne)]diphenol
;
_journal_coeditor_code HG2427
_journal_issue 8
_journal_name_full 'Acta Crystallographica Section E'
_journal_page_first o1600
_journal_page_last o1601
_journal_paper_doi 10.1107/S1600536808023064
_journal_volume 64
_journal_year 2008
_chemical_formula_iupac 'C19 H22 N2 O6'
_chemical_formula_moiety 'C19 H22 N2 O6'
_chemical_formula_sum 'C19 H22 N2 O6'
_chemical_formula_weight 374.39
_chemical_name_systematic
;
6,6'-Dihydroxy-2,2'-[(pentane-1,5-diyldioxy)bis(nitrilomethylidyne)]diphenol
;
_space_group_IT_number 15
_symmetry_cell_setting monoclinic
_symmetry_space_group_name_Hall '-C 2yc'
_symmetry_space_group_name_H-M 'C 1 2/c 1'
_atom_sites_solution_hydrogens geom
_atom_sites_solution_primary direct
_atom_sites_solution_secondary difmap
_audit_creation_method SHELXL97
_cell_angle_alpha 90.00
_cell_angle_beta 100.354(2)
_cell_angle_gamma 90.00
_cell_formula_units_Z 4
_cell_length_a 28.439(3)
_cell_length_b 4.6997(6)
_cell_length_c 14.0843(17)
_cell_measurement_reflns_used 875
_cell_measurement_temperature 298(2)
_cell_measurement_theta_max 22.36
_cell_measurement_theta_min 2.913
_cell_volume 1851.8(4)
_computing_cell_refinement 'SMART (Siemens, 1996)'
_computing_data_collection 'SMART (Siemens, 1996)'
_computing_data_reduction 'SAINT (Siemens, 1996)'
_computing_molecular_graphics 'SHELXTL (Sheldrick, 2008)'
_computing_publication_material 'SHELXTL (Sheldrick, 2008)'
_computing_structure_refinement 'SHELXL97 (Sheldrick, 2008)'
_computing_structure_solution 'SHELXS97 (Sheldrick, 2008)'
_diffrn_ambient_temperature 298(2)
_diffrn_measured_fraction_theta_full 0.987
_diffrn_measured_fraction_theta_max 0.987
_diffrn_measurement_device_type 'Siemens SMART 1000 CCD area-detector'
_diffrn_measurement_method '\f and \w'
_diffrn_radiation_monochromator graphite
_diffrn_radiation_source 'fine-focus sealed tube'
_diffrn_radiation_type MoK\a
_diffrn_radiation_wavelength 0.71073
_diffrn_reflns_av_R_equivalents 0.0620
_diffrn_reflns_av_sigmaI/netI 0.0722
_diffrn_reflns_limit_h_max 30
_diffrn_reflns_limit_h_min -33
_diffrn_reflns_limit_k_max 5
_diffrn_reflns_limit_k_min -5
_diffrn_reflns_limit_l_max 16
_diffrn_reflns_limit_l_min -16
_diffrn_reflns_number 4246
_diffrn_reflns_theta_full 25.01
_diffrn_reflns_theta_max 25.01
_diffrn_reflns_theta_min 1.46
_exptl_absorpt_coefficient_mu 0.101
_exptl_absorpt_correction_T_max 0.9752
_exptl_absorpt_correction_T_min 0.9551
_exptl_absorpt_correction_type multi-scan
_exptl_absorpt_process_details '(SADABS; Sheldrick, 1996)'
_exptl_crystal_colour pale-brown
_exptl_crystal_density_diffrn 1.343
_exptl_crystal_density_method 'not measured'
_exptl_crystal_description needle-like
_exptl_crystal_F_000 792
_exptl_crystal_size_max 0.46
_exptl_crystal_size_mid 0.27
_exptl_crystal_size_min 0.25
_refine_diff_density_max 0.238
_refine_diff_density_min -0.236
_refine_ls_extinction_method none
_refine_ls_goodness_of_fit_ref 0.999
_refine_ls_hydrogen_treatment constr
_refine_ls_matrix_type full
_refine_ls_number_parameters 123
_refine_ls_number_reflns 1621
_refine_ls_number_restraints 0
_refine_ls_restrained_S_all 0.999
_refine_ls_R_factor_all 0.1084
_refine_ls_R_factor_gt 0.0492
_refine_ls_shift/su_max 0.000
_refine_ls_shift/su_mean 0.000
_refine_ls_structure_factor_coef Fsqd
_refine_ls_weighting_details 'calc w = 1/[\s^2^(Fo^2^)+(0.0407P)^2^+1.5785P] where P=(Fo^2^+2Fc^2^)/3'
_refine_ls_weighting_scheme calc
_refine_ls_wR_factor_gt 0.0998
_refine_ls_wR_factor_ref 0.1345
_reflns_number_gt 837
_reflns_number_total 1621
_reflns_threshold_expression I>2\s(I)
_cod_data_source_file hg2427.cif
_cod_data_source_block I
_cod_original_sg_symbol_H-M 'C 2/c'
_cod_database_code 2219032
_cod_database_fobs_code 2219032

loop_
_symmetry_equiv_pos_as_xyz
'x, y, z'
'-x, y, -z+1/2'
'x+1/2, y+1/2, z'
'-x+1/2, y+1/2, -z+1/2'
'-x, -y, -z'
'x, -y, z-1/2'
'-x+1/2, -y+1/2, -z'
'x+1/2, -y+1/2, z-1/2'

loop_
_atom_site_type_symbol
_atom_site_label
_atom_site_fract_x
_atom_site_fract_y
_atom_site_fract_z
_atom_site_U_iso_or_equiv
_atom_site_adp_type
_atom_site_calc_flag
_atom_site_refinement_flags
_atom_site_occupancy
N N1 0.40208(8) -0.0702(5) 0.51037(15) 0.0479(7) Uani d . 1
O O1 0.41975(7) -0.2344(4) 0.59236(12) 0.0542(6) Uani d . 1
O O2 0.39611(7) 0.1384(5) 0.33535(13) 0.0637(7) Uani d . 1
H H2 0.4076 0.0385 0.3815 0.095 Uiso calc R 1
O O3 0.34987(8) 0.4908(5) 0.19941(14) 0.0782(8) Uani d . 1
H H3 0.3730 0.3870 0.1991 0.117 Uiso calc R 1
C C1 0.46067(10) -0.3889(7) 0.57460(19) 0.0535(9) Uani d . 1
H H1A 0.4849 -0.2576 0.5610 0.064 Uiso calc R 1
H H1B 0.4518 -0.5126 0.5192 0.064 Uiso calc R 1
C C2 0.47987(11) -0.5624(7) 0.66243(18) 0.0543(9) Uani d . 1
H H2A 0.5048 -0.6868 0.6478 0.065 Uiso calc R 1
H H2B 0.4544 -0.6814 0.6780 0.065 Uiso calc R 1
C C3 0.5000 -0.3833(9) 0.7500 0.0500(11) Uani d S 1
H H3A 0.4749 -0.2617 0.7657 0.060 Uiso calc PR 0.50
H H3B 0.5251 -0.2617 0.7343 0.060 Uiso calc PR 0.50
C C4 0.36573(10) 0.0763(7) 0.52087(19) 0.0470(8) Uani d . 1
H H4 0.3540 0.0644 0.5783 0.056 Uiso calc R 1
C C5 0.34239(9) 0.2611(6) 0.44479(18) 0.0418(7) Uani d . 1
C C6 0.35833(10) 0.2865(6) 0.35701(19) 0.0439(7) Uani d . 1
C C7 0.33496(11) 0.4666(7) 0.28589(19) 0.0509(8) Uani d . 1
C C8 0.29684(11) 0.6252(7) 0.3023(2) 0.0573(9) Uani d . 1
H H8 0.2819 0.7498 0.2550 0.069 Uiso calc R 1
C C9 0.28046(11) 0.6018(7) 0.3883(2) 0.0590(9) Uani d . 1
H H9 0.2542 0.7075 0.3985 0.071 Uiso calc R 1
C C10 0.30300(10) 0.4222(7) 0.4586(2) 0.0538(9) Uani d . 1
H H10 0.2918 0.4075 0.5165 0.065 Uiso calc R 1

loop_
_atom_site_aniso_label
_atom_site_aniso_U_11
_atom_site_aniso_U_22
_atom_site_aniso_U_33
_atom_site_aniso_U_12
_atom_site_aniso_U_13
_atom_site_aniso_U_23
N1 0.0471(15) 0.0517(18) 0.0431(13) 0.0017(13) 0.0029(11) 0.0029(12)
O1 0.0510(13) 0.0670(16) 0.0443(11) 0.0114(12) 0.0076(9) 0.0072(10)
O2 0.0557(14) 0.0800(17) 0.0593(13) 0.0191(13) 0.0211(10) 0.0113(11)
O3 0.0804(16) 0.099(2) 0.0575(13) 0.0188(15) 0.0195(12) 0.0206(13)
C1 0.0520(19) 0.056(2) 0.0516(17) 0.0052(17) 0.0074(15) -0.0072(15)
C2 0.058(2) 0.049(2) 0.0529(17) 0.0074(17) 0.0018(15) -0.0022(15)
C3 0.044(2) 0.049(3) 0.055(2) 0.000 0.0043(19) 0.000
C4 0.0450(18) 0.056(2) 0.0408(15) -0.0017(16) 0.0093(13) -0.0038(15)
C5 0.0342(16) 0.045(2) 0.0447(15) -0.0038(15) 0.0033(13) -0.0061(13)
C6 0.0365(16) 0.046(2) 0.0498(16) -0.0021(15) 0.0093(13) -0.0063(14)
C7 0.053(2) 0.055(2) 0.0440(16) -0.0018(17) 0.0059(14) 0.0002(15)
C8 0.054(2) 0.055(2) 0.0579(19) 0.0044(18) -0.0037(16) 0.0007(16)
C9 0.0465(19) 0.063(2) 0.066(2) 0.0112(17) 0.0040(16) -0.0084(18)
C10 0.0471(19) 0.062(2) 0.0521(17) 0.0012(17) 0.0099(14) -0.0109(16)

loop_
_atom_type_symbol
_atom_type_description
_atom_type_scat_dispersion_real
_atom_type_scat_dispersion_imag
_atom_type_scat_source
C C 0.0033 0.0016 'International Tables Vol C Tables 4.2.6.8 and 6.1.1.4'
H H 0.0000 0.0000 'International Tables Vol C Tables 4.2.6.8 and 6.1.1.4'
N N 0.0061 0.0033 'International Tables Vol C Tables 4.2.6.8 and 6.1.1.4'
O O 0.0106 0.0060 'International Tables Vol C Tables 4.2.6.8 and 6.1.1.4'

loop_
_geom_angle_atom_site_label_1
_geom_angle_atom_site_label_2
_geom_angle_atom_site_label_3
_geom_angle_site_symmetry_1
_geom_angle_site_symmetry_3
_geom_angle
C4 N1 O1 . . 112.3(2)
N1 O1 C1 . . 108.47(19)
C6 O2 H2 . . 109.5
C7 O3 H3 . . 109.5
O1 C1 C2 . . 108.6(2)
O1 C1 H1A . . 110.0
C2 C1 H1A . . 110.0
O1 C1 H1B . . 110.0
C2 C1 H1B . . 110.0
H1A C1 H1B . . 108.4
C1 C2 C3 . . 113.4(3)
C1 C2 H2A . . 108.9
C3 C2 H2A . . 108.9
C1 C2 H2B . . 108.9
C3 C2 H2B . . 108.9
H2A C2 H2B . . 107.7
C2 C3 C2 . 2_656 112.6(4)
C2 C3 H3A . . 109.1
C2 C3 H3A 2_656 . 109.1
C2 C3 H3B . . 109.1
C2 C3 H3B 2_656 . 109.1
H3A C3 H3B . . 107.8
N1 C4 C5 . . 120.9(3)
N1 C4 H4 . . 119.5
C5 C4 H4 . . 119.5
C10 C5 C6 . . 118.3(3)
C10 C5 C4 . . 119.8(3)
C6 C5 C4 . . 122.0(3)
O2 C6 C7 . . 116.5(3)
O2 C6 C5 . . 123.4(3)
C7 C6 C5 . . 120.2(3)
O3 C7 C8 . . 119.2(3)
O3 C7 C6 . . 120.7(3)
C8 C7 C6 . . 120.1(3)
C7 C8 C9 . . 120.5(3)
C7 C8 H8 . . 119.8
C9 C8 H8 . . 119.8
C10 C9 C8 . . 119.8(3)
C10 C9 H9 . . 120.1
C8 C9 H9 . . 120.1
C9 C10 C5 . . 121.2(3)
C9 C10 H10 . . 119.4
C5 C10 H10 . . 119.4

loop_
_geom_bond_atom_site_label_1
_geom_bond_atom_site_label_2
_geom_bond_site_symmetry_2
_geom_bond_distance
N1 C4 . 1.273(3)
N1 O1 . 1.405(3)
O1 C1 . 1.431(3)
O2 C6 . 1.360(3)
O2 H2 . 0.8200
O3 C7 . 1.364(3)
O3 H3 . 0.8200
C1 C2 . 1.500(4)
C1 H1A . 0.9700
C1 H1B . 0.9700
C2 C3 . 1.518(4)
C2 H2A . 0.9700
C2 H2B . 0.9700
C3 C2 2_656 1.518(4)
C3 H3A . 0.9700
C3 H3B . 0.9700
C4 C5 . 1.444(4)
C4 H4 . 0.9300
C5 C10 . 1.394(4)
C5 C6 . 1.396(3)
C6 C7 . 1.386(4)
C7 C8 . 1.369(4)
C8 C9 . 1.378(4)
C8 H8 . 0.9300
C9 C10 . 1.370(4)
C9 H9 . 0.9300
C10 H10 . 0.9300

loop_
_geom_hbond_atom_site_label_D
_geom_hbond_atom_site_label_H
_geom_hbond_atom_site_label_A
_geom_hbond_site_symmetry_A
_geom_hbond_distance_DH
_geom_hbond_distance_HA
_geom_hbond_distance_DA
_geom_hbond_angle_DHA
O2 H2 N1 . 0.82 1.92 2.630(3) 144.4
O3 H3 O2 . 0.82 2.24 2.689(3) 114.7
O3 H3 O1 6 0.82 2.29 2.958(3) 138.5

loop_
_geom_torsion_atom_site_label_1
_geom_torsion_atom_site_label_2
_geom_torsion_atom_site_label_3
_geom_torsion_atom_site_label_4
_geom_torsion_site_symmetry_4
_geom_torsion
C4 N1 O1 C1 . -179.4(2)
N1 O1 C1 C2 . 179.5(2)
O1 C1 C2 C3 . -66.3(3)
C1 C2 C3 C2 2_656 -178.9(3)
O1 N1 C4 C5 . 179.6(2)
N1 C4 C5 C10 . -179.2(3)
N1 C4 C5 C6 . 0.2(4)
C10 C5 C6 O2 . -179.5(2)
C4 C5 C6 O2 . 1.1(4)
C10 C5 C6 C7 . -0.5(4)
C4 C5 C6 C7 . -179.9(3)
O2 C6 C7 O3 . -0.2(4)
C5 C6 C7 O3 . -179.2(3)
O2 C6 C7 C8 . -179.4(3)
C5 C6 C7 C8 . 1.5(4)
O3 C7 C8 C9 . 178.9(3)
C6 C7 C8 C9 . -1.9(5)
C7 C8 C9 C10 . 1.2(5)
C8 C9 C10 C5 . -0.1(5)
C6 C5 C10 C9 . -0.2(4)
C4 C5 C10 C9 . 179.2(3)
